data_7109365
loop_
_publ_author_name
'Xuequan Wang'
'Hongbin Zhang'
'Xiaodong Yang'
'Jingfeng Zhao'
'Chengxue Pan'

_publ_section_title
;
 Enantioselective total synthesis of (+)-brazilin, (-)-brazilein and
 (+)-brazilide A
;
_journal_name_full Chem.Commun.
_journal_page_first 5405
_journal_paper_doi 10.1039/c3cc42385a
_journal_volume 49
_journal_year 2013
_chemical_absolute_configuration ad
_chemical_formula_moiety 'C16 H14 O7, C3 H6 O'
_chemical_formula_sum 'C19 H20 O8'
_chemical_formula_weight 376.35
_chemical_name_systematic
;
?
;
_space_group_IT_number 4
_symmetry_cell_setting monoclinic
_symmetry_space_group_name_Hall 'P 2yb'
_symmetry_space_group_name_H-M 'P 1 21 1'
_atom_sites_solution_hydrogens geom
_atom_sites_solution_primary direct
_atom_sites_solution_secondary difmap
_audit_creation_method SHELXL-97
_cell_angle_alpha 90.00
_cell_angle_beta 111.3280(10)
_cell_angle_gamma 90.00
_cell_formula_units_Z 2
_cell_length_a 10.9939(2)
_cell_length_b 6.73910(10)
_cell_length_c 12.6864(3)
_cell_measurement_reflns_used 7065
_cell_measurement_temperature 100(2)
_cell_measurement_theta_max 68.00
_cell_measurement_theta_min 3.74
_cell_volume 875.55(3)
_computing_cell_refinement 'Bruker SAINT'
_computing_data_collection 'Bruker APEX2'
_computing_data_reduction 'Bruker SAINT'
_computing_molecular_graphics 'Bruker SHELXTL'
_computing_publication_material 'Bruker SHELXTL'
_computing_structure_refinement 'SHELXL-97 (Sheldrick, 2008)'
_computing_structure_solution 'SHELXS-97 (Sheldrick, 2008)'
_diffrn_ambient_temperature 100(2)
_diffrn_measured_fraction_theta_full 0.928
_diffrn_measured_fraction_theta_max 0.928
_diffrn_measurement_device_type 'Bruker APEX-II CCD'
_diffrn_measurement_method '\f and \w scans'
_diffrn_radiation_monochromator graphite
_diffrn_radiation_source 'fine-focus sealed tube'
_diffrn_radiation_type CuK\a
_diffrn_radiation_wavelength 1.54178
_diffrn_reflns_av_R_equivalents 0.0330
_diffrn_reflns_av_sigmaI/netI 0.0326
_diffrn_reflns_limit_h_max 12
_diffrn_reflns_limit_h_min -12
_diffrn_reflns_limit_k_max 6
_diffrn_reflns_limit_k_min -7
_diffrn_reflns_limit_l_max 14
_diffrn_reflns_limit_l_min -15
_diffrn_reflns_number 7274
_diffrn_reflns_theta_full 68.19
_diffrn_reflns_theta_max 68.19
_diffrn_reflns_theta_min 3.74
_exptl_absorpt_coefficient_mu 0.949
_exptl_absorpt_correction_T_max 0.9280
_exptl_absorpt_correction_T_min 0.5819
_exptl_absorpt_correction_type multi-scan
_exptl_absorpt_process_details sadabs
_exptl_crystal_colour colourless
_exptl_crystal_density_diffrn 1.428
_exptl_crystal_density_method 'not measured'
_exptl_crystal_description prism
_exptl_crystal_F_000 396
_exptl_crystal_size_max 0.64
_exptl_crystal_size_mid 0.32
_exptl_crystal_size_min 0.08
_refine_diff_density_max 0.153
_refine_diff_density_min -0.225
_refine_diff_density_rms 0.051
_refine_ls_abs_structure_details 'Flack H D (1983), Acta Cryst. A39, 876-881'
_refine_ls_abs_structure_Flack 0.36(14)
_refine_ls_extinction_method none
_refine_ls_goodness_of_fit_ref 1.097
_refine_ls_hydrogen_treatment constr
_refine_ls_matrix_type full
_refine_ls_number_parameters 248
_refine_ls_number_reflns 2361
_refine_ls_number_restraints 1
_refine_ls_restrained_S_all 1.096
_refine_ls_R_factor_all 0.0279
_refine_ls_R_factor_gt 0.0278
_refine_ls_shift/su_max 0.000
_refine_ls_shift/su_mean 0.000
_refine_ls_structure_factor_coef Fsqd
_refine_ls_weighting_details 'calc w=1/[\s^2^(Fo^2^)+(0.0376P)^2^+0.1735P] where P=(Fo^2^+2Fc^2^)/3'
_refine_ls_weighting_scheme calc
_refine_ls_wR_factor_gt 0.0718
_refine_ls_wR_factor_ref 0.0719
_reflns_number_gt 2354
_reflns_number_total 2361
_reflns_threshold_expression >2sigma(I)
_cod_data_source_file c3cc42385a.txt
_cod_data_source_block cu_zhb_w_1_0m
_cod_original_sg_symbol_H-M 'P 21'
_cod_database_code 7109365

loop_
_symmetry_equiv_pos_as_xyz
'x, y, z'
'-x, y+1/2, -z'

loop_
_atom_site_label
_atom_site_type_symbol
_atom_site_fract_x
_atom_site_fract_y
_atom_site_fract_z
_atom_site_U_iso_or_equiv
_atom_site_adp_type
_atom_site_occupancy
_atom_site_symmetry_multiplicity
_atom_site_calc_flag
_atom_site_refinement_flags
O7 O 0.27933(12) 0.0619(2) -0.10659(9) 0.0287(3) Uani 1 1 d .
H7 H 0.2399 0.1691 -0.1304 0.043 Uiso 1 1 calc R
O15 O 0.99624(12) 0.1142(2) 0.66176(9) 0.0295(3) Uani 1 1 d .
O3 O 0.63448(12) 0.3139(2) 0.52469(9) 0.0251(3) Uani 1 1 d .
H3 H 0.6719 0.4193 0.5549 0.038 Uiso 1 1 calc R
O1 O 0.43703(11) 0.44199(19) 0.23077(9) 0.0235(3) Uani 1 1 d .
O11 O 0.76138(10) -0.08111(19) 0.31267(9) 0.0207(3) Uani 1 1 d .
O13 O 0.83801(11) -0.0738(2) 0.17274(9) 0.0245(3) Uani 1 1 d .
O10 O 0.91884(11) 0.26644(19) 0.49489(9) 0.0224(3) Uani 1 1 d .
O8 O 0.20770(13) 0.1003(2) 0.32919(10) 0.0350(3) Uani 1 1 d .
C7 C 0.35238(15) 0.0793(3) 0.00573(13) 0.0214(4) Uani 1 1 d .
C6 C 0.41695(15) -0.0898(3) 0.06212(13) 0.0224(4) Uani 1 1 d .
H6 H 0.4088 -0.2118 0.0225 0.027 Uiso 1 1 calc R
C5 C 0.49271(15) -0.0789(3) 0.17570(13) 0.0205(3) Uani 1 1 d .
H5 H 0.5358 -0.1951 0.2135 0.025 Uiso 1 1 calc R
C4A C 0.50813(15) 0.0989(3) 0.23729(13) 0.0185(3) Uani 1 1 d .
C4 C 0.59310(15) 0.1087(3) 0.36224(13) 0.0190(4) Uani 1 1 d .
H4 H 0.5545 0.0232 0.4065 0.023 Uiso 1 1 calc R
C11 C 0.73879(16) 0.0538(3) 0.39231(13) 0.0195(4) Uani 1 1 d .
C14 C 0.80766(16) -0.0243(3) 0.51189(13) 0.0228(4) Uani 1 1 d .
H14A H 0.7467 -0.0289 0.5532 0.027 Uiso 1 1 calc R
H14B H 0.8421 -0.1595 0.5102 0.027 Uiso 1 1 calc R
C15 C 0.91746(15) 0.1188(3) 0.56777(13) 0.0220(4) Uani 1 1 d .
C10 C 0.81117(15) 0.2497(3) 0.38683(13) 0.0200(4) Uani 1 1 d .
C9 C 0.71346(16) 0.4153(3) 0.37370(13) 0.0225(4) Uani 1 1 d .
H9A H 0.6792 0.4646 0.2948 0.027 Uiso 1 1 calc R
H9B H 0.7547 0.5273 0.4247 0.027 Uiso 1 1 calc R
C3 C 0.60324(16) 0.3240(3) 0.40524(13) 0.0205(4) Uani 1 1 d .
C2 C 0.47418(16) 0.4315(3) 0.35118(13) 0.0232(4) Uani 1 1 d .
H2A H 0.4056 0.3610 0.3698 0.028 Uiso 1 1 calc R
H2B H 0.4818 0.5674 0.3825 0.028 Uiso 1 1 calc R
C8A C 0.43765(15) 0.2624(3) 0.17957(13) 0.0196(3) Uani 1 1 d .
C8 C 0.36214(16) 0.2554(3) 0.06473(14) 0.0222(4) Uani 1 1 d .
H8 H 0.3175 0.3706 0.0269 0.027 Uiso 1 1 calc R
C12 C 0.86302(16) 0.2166(3) 0.29235(14) 0.0231(4) Uani 1 1 d .
H12A H 0.8251 0.3143 0.2308 0.028 Uiso 1 1 calc R
H12B H 0.9593 0.2289 0.3212 0.028 Uiso 1 1 calc R
C13 C 0.82184(15) 0.0101(3) 0.25086(13) 0.0200(4) Uani 1 1 d .
C17 C 0.0817(2) 0.2130(4) 0.14514(17) 0.0421(6) Uani 1 1 d .
H17A H 0.0793 0.3373 0.1845 0.063 Uiso 1 1 calc R
H17B H -0.0077 0.1661 0.1050 0.063 Uiso 1 1 calc R
H17C H 0.1247 0.2359 0.0908 0.063 Uiso 1 1 calc R
C18 C 0.15609(17) 0.0602(3) 0.22947(15) 0.0293(4) Uani 1 1 d .
C19 C 0.1629(2) -0.1443(4) 0.18624(16) 0.0371(5) Uani 1 1 d .
H19A H 0.0776 -0.2088 0.1661 0.056 Uiso 1 1 calc R
H19B H 0.2287 -0.2218 0.2451 0.056 Uiso 1 1 calc R
H19C H 0.1870 -0.1363 0.1192 0.056 Uiso 1 1 calc R

loop_
_atom_site_aniso_label
_atom_site_aniso_U_11
_atom_site_aniso_U_22
_atom_site_aniso_U_33
_atom_site_aniso_U_23
_atom_site_aniso_U_13
_atom_site_aniso_U_12
O7 0.0363(7) 0.0249(7) 0.0194(6) -0.0017(5) 0.0035(5) 0.0032(6)
O15 0.0330(6) 0.0276(8) 0.0210(6) 0.0000(5) 0.0014(5) 0.0019(6)
O3 0.0321(6) 0.0245(7) 0.0185(5) -0.0018(5) 0.0090(5) -0.0046(6)
O1 0.0282(6) 0.0197(7) 0.0207(5) -0.0016(5) 0.0068(5) 0.0051(5)
O11 0.0206(5) 0.0176(6) 0.0247(5) -0.0005(5) 0.0095(4) -0.0008(5)
O13 0.0248(6) 0.0276(7) 0.0204(6) -0.0026(5) 0.0073(5) 0.0003(5)
O10 0.0218(5) 0.0234(7) 0.0205(5) -0.0005(5) 0.0059(4) -0.0036(5)
O8 0.0423(7) 0.0346(9) 0.0262(7) -0.0005(6) 0.0104(6) 0.0046(7)
C7 0.0209(8) 0.0235(10) 0.0210(7) -0.0009(7) 0.0092(6) -0.0014(7)
C6 0.0236(8) 0.0184(9) 0.0260(8) -0.0036(7) 0.0100(7) -0.0016(7)
C5 0.0189(8) 0.0179(9) 0.0257(8) 0.0024(7) 0.0091(6) 0.0004(7)
C4A 0.0171(7) 0.0202(10) 0.0197(7) 0.0011(7) 0.0086(6) -0.0015(7)
C4 0.0217(8) 0.0170(9) 0.0199(7) 0.0025(7) 0.0095(6) -0.0015(7)
C11 0.0206(8) 0.0182(9) 0.0199(7) 0.0002(7) 0.0076(6) -0.0003(7)
C14 0.0196(8) 0.0252(10) 0.0229(8) 0.0047(7) 0.0069(6) 0.0003(7)
C15 0.0242(8) 0.0218(10) 0.0217(8) 0.0001(7) 0.0104(7) 0.0022(7)
C10 0.0196(8) 0.0215(9) 0.0167(7) 0.0007(7) 0.0038(6) -0.0040(7)
C9 0.0256(8) 0.0194(9) 0.0224(8) 0.0021(7) 0.0085(6) -0.0017(8)
C3 0.0233(8) 0.0209(10) 0.0170(7) -0.0004(7) 0.0070(6) -0.0013(7)
C2 0.0263(8) 0.0228(10) 0.0215(8) -0.0034(7) 0.0099(6) 0.0013(8)
C8A 0.0209(8) 0.0179(9) 0.0232(8) -0.0023(7) 0.0118(6) -0.0009(7)
C8 0.0223(8) 0.0214(9) 0.0233(8) 0.0023(7) 0.0086(7) 0.0018(7)
C12 0.0238(8) 0.0237(10) 0.0219(8) -0.0003(7) 0.0086(7) -0.0032(7)
C13 0.0161(8) 0.0234(10) 0.0177(7) 0.0029(7) 0.0027(6) 0.0020(7)
C17 0.0336(10) 0.0611(17) 0.0334(10) 0.0163(11) 0.0144(8) 0.0013(10)
C18 0.0259(9) 0.0378(13) 0.0275(9) 0.0025(8) 0.0138(7) -0.0007(8)
C19 0.0350(10) 0.0467(14) 0.0323(9) -0.0090(9) 0.0154(8) -0.0051(9)

loop_
_atom_type_symbol
_atom_type_description
_atom_type_scat_dispersion_real
_atom_type_scat_dispersion_imag
_atom_type_scat_source
C C 0.0181 0.0091 'International Tables Vol C Tables 4.2.6.8 and 6.1.1.4'
H H 0.0000 0.0000 'International Tables Vol C Tables 4.2.6.8 and 6.1.1.4'
O O 0.0492 0.0322 'International Tables Vol C Tables 4.2.6.8 and 6.1.1.4'

loop_
_geom_angle_atom_site_label_1
_geom_angle_atom_site_label_2
_geom_angle_atom_site_label_3
_geom_angle
C7 O7 H7 109.5
C3 O3 H3 109.5
C8A O1 C2 114.32(13)
C13 O11 C11 111.49(14)
C15 O10 C10 112.16(12)
O7 C7 C8 122.60(16)
O7 C7 C6 117.55(15)
C8 C7 C6 119.85(14)
C5 C6 C7 119.56(16)
C5 C6 H6 120.2
C7 C6 H6 120.2
C6 C5 C4A 122.05(16)
C6 C5 H5 119.0
C4A C5 H5 119.0
C8A C4A C5 116.77(14)
C8A C4A C4 121.83(15)
C5 C4A C4 121.34(14)
C4A C4 C3 110.38(13)
C4A C4 C11 115.73(13)
C3 C4 C11 101.70(13)
C4A C4 H4 109.6
C3 C4 H4 109.6
C11 C4 H4 109.6
O11 C11 C14 109.25(14)
O11 C11 C4 113.76(12)
C14 C11 C4 115.01(13)
O11 C11 C10 106.36(12)
C14 C11 C10 105.11(13)
C4 C11 C10 106.59(14)
C15 C14 C11 105.73(14)
C15 C14 H14A 110.6
C11 C14 H14A 110.6
C15 C14 H14B 110.6
C11 C14 H14B 110.6
H14A C14 H14B 108.7
O15 C15 O10 120.94(15)
O15 C15 C14 128.38(16)
O10 C15 C14 110.68(13)
O10 C10 C9 110.37(13)
O10 C10 C12 110.18(13)
C9 C10 C12 118.41(14)
O10 C10 C11 106.13(13)
C9 C10 C11 106.04(13)
C12 C10 C11 104.79(14)
C10 C9 C3 105.72(15)
C10 C9 H9A 110.6
C3 C9 H9A 110.6
C10 C9 H9B 110.6
C3 C9 H9B 110.6
H9A C9 H9B 108.7
O3 C3 C2 109.07(13)
O3 C3 C9 112.78(13)
C2 C3 C9 112.81(15)
O3 C3 C4 106.85(13)
C2 C3 C4 110.76(14)
C9 C3 C4 104.33(14)
O1 C2 C3 111.28(13)
O1 C2 H2A 109.4
C3 C2 H2A 109.4
O1 C2 H2B 109.4
C3 C2 H2B 109.4
H2A C2 H2B 108.0
O1 C8A C8 114.91(15)
O1 C8A C4A 123.07(14)
C8 C8A C4A 122.02(16)
C7 C8 C8A 119.63(16)
C7 C8 H8 120.2
C8A C8 H8 120.2
C13 C12 C10 105.15(14)
C13 C12 H12A 110.7
C10 C12 H12A 110.7
C13 C12 H12B 110.7
C10 C12 H12B 110.7
H12A C12 H12B 108.8
O13 C13 O11 120.96(17)
O13 C13 C12 127.35(16)
O11 C13 C12 111.68(13)
C18 C17 H17A 109.5
C18 C17 H17B 109.5
H17A C17 H17B 109.5
C18 C17 H17C 109.5
H17A C17 H17C 109.5
H17B C17 H17C 109.5
O8 C18 C19 121.38(18)
O8 C18 C17 121.3(2)
C19 C18 C17 117.37(17)
C18 C19 H19A 109.5
C18 C19 H19B 109.5
H19A C19 H19B 109.5
C18 C19 H19C 109.5
H19A C19 H19C 109.5
H19B C19 H19C 109.5

loop_
_geom_bond_atom_site_label_1
_geom_bond_atom_site_label_2
_geom_bond_distance
O7 C7 1.3627(19)
O7 H7 0.8400
O15 C15 1.192(2)
O3 C3 1.4284(19)
O3 H3 0.8400
O1 C8A 1.375(2)
O1 C2 1.4323(18)
O11 C13 1.347(2)
O11 C11 1.446(2)
O13 C13 1.209(2)
O10 C15 1.362(2)
O10 C10 1.4535(19)
O8 C18 1.214(2)
C7 C8 1.386(3)
C7 C6 1.395(3)
C6 C5 1.379(2)
C6 H6 0.9500
C5 C4A 1.407(3)
C5 H5 0.9500
C4A C8A 1.392(2)
C4A C4 1.521(2)
C4 C3 1.539(3)
C4 C11 1.550(2)
C4 H4 1.0000
C11 C14 1.522(2)
C11 C10 1.556(2)
C14 C15 1.505(2)
C14 H14A 0.9900
C14 H14B 0.9900
C10 C9 1.516(3)
C10 C12 1.519(2)
C9 C3 1.536(2)
C9 H9A 0.9900
C9 H9B 0.9900
C3 C2 1.517(2)
C2 H2A 0.9900
C2 H2B 0.9900
C8A C8 1.391(2)
C8 H8 0.9500
C12 C13 1.498(3)
C12 H12A 0.9900
C12 H12B 0.9900
C17 C18 1.496(3)
C17 H17A 0.9800
C17 H17B 0.9800
C17 H17C 0.9800
C18 C19 1.495(3)
C19 H19A 0.9800
C19 H19B 0.9800
C19 H19C 0.9800

loop_
_geom_hbond_atom_site_label_D
_geom_hbond_atom_site_label_H
_geom_hbond_atom_site_label_A
_geom_hbond_distance_DH
_geom_hbond_distance_HA
_geom_hbond_distance_DA
_geom_hbond_angle_DHA
_geom_hbond_site_symmetry_A
O3 H3 O8 0.84 2.00 2.7983(18) 159.4 2_656
O7 H7 O13 0.84 1.92 2.7580(19) 174.6 2_655

loop_
_geom_torsion_atom_site_label_1
_geom_torsion_atom_site_label_2
_geom_torsion_atom_site_label_3
_geom_torsion_atom_site_label_4
_geom_torsion
O7 C7 C6 C5 179.58(14)
C8 C7 C6 C5 -1.6(2)
C7 C6 C5 C4A -0.4(2)
C6 C5 C4A C8A 3.2(2)
C6 C5 C4A C4 -179.41(14)
C8A C4A C4 C3 -8.3(2)
C5 C4A C4 C3 174.53(14)
C8A C4A C4 C11 -123.04(16)
C5 C4A C4 C11 59.7(2)
C13 O11 C11 C14 -120.47(14)
C13 O11 C11 C4 109.51(15)
C13 O11 C11 C10 -7.50(16)
C4A C4 C11 O11 -27.1(2)
C3 C4 C11 O11 -146.74(13)
C4A C4 C11 C14 -154.18(15)
C3 C4 C11 C14 86.19(17)
C4A C4 C11 C10 89.77(16)
C3 C4 C11 C10 -29.86(14)
O11 C11 C14 C15 111.29(15)
C4 C11 C14 C15 -119.38(15)
C10 C11 C14 C15 -2.49(17)
C10 O10 C15 O15 -177.25(15)
C10 O10 C15 C14 2.82(18)
C11 C14 C15 O15 -179.95(17)
C11 C14 C15 O10 -0.02(18)
C15 O10 C10 C9 110.13(15)
C15 O10 C10 C12 -117.25(15)
C15 O10 C10 C11 -4.33(17)
O11 C11 C10 O10 -111.75(13)
C14 C11 C10 O10 4.05(17)
C4 C11 C10 O10 126.55(13)
O11 C11 C10 C9 130.85(13)
C14 C11 C10 C9 -113.35(14)
C4 C11 C10 C9 9.15(15)
O11 C11 C10 C12 4.85(16)
C14 C11 C10 C12 120.64(14)
C4 C11 C10 C12 -116.85(14)
O10 C10 C9 C3 -98.92(14)
C12 C10 C9 C3 132.82(15)
C11 C10 C9 C3 15.60(15)
C10 C9 C3 O3 80.68(17)
C10 C9 C3 C2 -155.19(13)
C10 C9 C3 C4 -34.90(15)
C4A C4 C3 O3 156.44(12)
C11 C4 C3 O3 -80.21(14)
C4A C4 C3 C2 37.76(17)
C11 C4 C3 C2 161.11(13)
C4A C4 C3 C9 -83.89(15)
C11 C4 C3 C9 39.46(14)
C8A O1 C2 C3 52.17(18)
O3 C3 C2 O1 -178.82(13)
C9 C3 C2 O1 55.0(2)
C4 C3 C2 O1 -61.50(18)
C2 O1 C8A C8 159.11(13)
C2 O1 C8A C4A -21.0(2)
C5 C4A C8A O1 175.92(13)
C4 C4A C8A O1 -1.4(2)
C5 C4A C8A C8 -4.1(2)
C4 C4A C8A C8 178.53(14)
O7 C7 C8 C8A 179.50(14)
C6 C7 C8 C8A 0.8(2)
O1 C8A C8 C7 -177.83(14)
C4A C8A C8 C7 2.2(2)
O10 C10 C12 C13 112.83(15)
C9 C10 C12 C13 -118.83(16)
C11 C10 C12 C13 -0.95(16)
C11 O11 C13 O13 -173.07(14)
C11 O11 C13 C12 7.19(17)
C10 C12 C13 O13 176.61(15)
C10 C12 C13 O11 -3.67(17)
